data_1558413
loop_
_publ_author_name
'Kotila, Sirpa'
'Valkonen, Jussi'

_publ_section_title
;
 Copper(II) Complexes of 2-Amino-2-hydroxymethyl-1,3-propanediol. Part 4.
 Synthesis, Structure and Thermal Behavior of
 trans-Bis[2-amino-2-hydroxymethyl-1,3-propanediolato-O,N]copper(II)
 Potassium Fluoride and Bromide, [Cu(C4H10NO3)2]KF.3H2O and
 [Cu(C4H10NO3)2]KBr.2H2O
;
_journal_name_full 'Acta Chemica Scandinavica'
_journal_page_first 312
_journal_page_last 318
_journal_paper_doi 10.3891/acta.chem.scand.48-0312
_journal_volume 48
_journal_year 1994
_chemical_formula_sum 'C8 H24 Br Cu K N2 O8'
_chemical_formula_weight 458.84
_chemical_name_common
;
trans-Bis[2-amino-2-hydroxymethyl-1,3-propanediolato-O,N]copper(II) 
Potassium Bromide   [Cu(C4H10NO3)2]KBr.2H2O
;
_space_group_IT_number 54
_space_group_name_Hall '-P 2a 2ac'
_space_group_name_H-M_alt 'P c c a'
_symmetry_cell_setting orthorhombic
_symmetry_Int_Tables_number 54
_symmetry_space_group_name_Hall '-P 2a 2ac'
_symmetry_space_group_name_H-M 'P c c a'
_cell_angle_alpha 90.
_cell_angle_beta 90.
_cell_angle_gamma 90.
_cell_formula_units_Z 4
_cell_length_a 18.482(2)
_cell_length_b 9.805(1)
_cell_length_c 8.776(3)
_cell_volume 1590.4(6)
_diffrn_ambient_temperature 294
_diffrn_radiation_probe x-ray
_diffrn_radiation_type MoK\a
_diffrn_radiation_wavelength 0.71073
_exptl_absorpt_coefficient_mu 4.162
_exptl_crystal_density_diffrn 1.92
_exptl_crystal_F_000 932
_refine_ls_goodness_of_fit_ref 2.381
_refine_ls_number_parameters 98
_refine_ls_number_reflns 1132
_refine_ls_R_factor_gt 0.036
_refine_ls_wR_factor_gt 0.040
_cod_data_source_file Acta-Chem-Scand-1994-48-312-2.cif
_cod_data_source_block 2
_cod_original_cell_volume 1590.4(5)
_cod_database_code 1558413

loop_
_space_group_symop_id
_space_group_symop_operation_xyz
1 x,y,z
2 1/2-x,-y,z
3 1/2+x,-y,1/2-z
4 -x,y,1/2-z
5 -x,-y,-z
6 1/2+x,y,-z
7 1/2-x,y,1/2+z
8 x,-y,1/2+z

loop_
_atom_site_label
_atom_site_type_symbol
_atom_site_thermal_displace_type
_atom_site_fract_x
_atom_site_fract_y
_atom_site_fract_z
_atom_site_occupancy
_atom_site_U_iso_or_equiv
_atom_site_calc_flag
_atom_site_refinement_flags
_atom_site_disorder_assembly
_atom_site_disorder_group
Br Br Uiso 0.50000 0.44931(8) 0.25000 1.000 0.0307(1) . . . .
Cu Cu Uiso 0.50000 0.00000 0.00000 1.000 0.0162(1) . . . .
K K Uiso 0.25000 0.50000 -0.1159(2) 1.000 0.0260(4) . . . .
O1 O Uiso 0.4101(2) -0.0611(4) -0.0842(5) 1.000 0.0228(9) . . . .
O2 O Uiso 0.3354(2) 0.2836(5) -0.2120(5) 1.000 0.0339(11) . . . .
O3 O Uiso 0.3265(2) 0.3750(4) 0.1250(5) 1.000 0.0263(9) . . . .
N N Uiso 0.4409(2) 0.1420(5) 0.1032(5) 1.000 0.0187(10) . . . .
C1 C Uiso 0.3510(3) 0.0185(6) -0.0376(6) 1.000 0.0190(13) . . . .
C2 C Uiso 0.3748(3) 0.1615(5) 0.0094(6) 1.000 0.0152(10) . . . .
C3 C Uiso 0.3977(3) 0.2455(6) -0.1280(7) 1.000 0.0241(13) . . . .
C4 C Uiso 0.3150(3) 0.2320(6) 0.0992(6) 1.000 0.0203(13) . . . .
Ow O Uiso 0.3704(2) 0.6812(4) -0.0126(5) 1.000 0.0317(10) . . . .

loop_
_atom_type_symbol
_atom_type_description
_atom_type_scat_dispersion_real
_atom_type_scat_dispersion_imag
_atom_type_scat_source
C C 0.0033 0.0016 ' International Tables Vol C Tables 4.2.6.8 and 6.1.1.4'
Br Br -0.2901 2.4595 ' International Tables Vol C Tables 4.2.6.8 and 6.1.1.4'
Cu Cu 0.3201 1.2651 ' International Tables Vol C Tables 4.2.6.8 and 6.1.1.4'
K K 0.2009 0.2494 ' International Tables Vol C Tables 4.2.6.8 and 6.1.1.4'
N N 0.0061 0.0033 ' International Tables Vol C Tables 4.2.6.8 and 6.1.1.4'
O O 0.0106 0.0060 ' International Tables Vol C Tables 4.2.6.8 and 6.1.1.4'

loop_
_geom_angle_atom_site_label_1
_geom_angle_atom_site_label_2
_geom_angle_atom_site_label_3
_geom_angle
_geom_angle_site_symmetry_1
_geom_angle_site_symmetry_2
_geom_angle_site_symmetry_3
_geom_angle_publ_flag
O1 Cu N 85.31(17) . . . yes
O1 Cu O1 180.00 . . 5_655 yes
O1 Cu N 94.70(17) . . 5_655 yes
O1 Cu N 94.70(17) 5_655 . . yes
N Cu N 180.00 . . 5_655 yes
O1 Cu N 85.31(17) 5_655 . 5_655 yes
Cu O1 C1 112.9(3) . . . yes
Cu N C2 106.8(3) . . . yes
O1 C1 C2 111.4(4) . . . yes
N C2 C1 105.6(4) . . . yes
N C2 C3 106.3(4) . . . yes
N C2 C4 111.6(4) . . . yes
C1 C2 C3 111.3(4) . . . no
C1 C2 C4 110.3(4) . . . no
C3 C2 C4 111.5(4) . . . no
O2 C3 C2 109.2(4) . . . yes
O3 C4 C2 114.7(4) . . . yes

loop_
_geom_bond_atom_site_label_1
_geom_bond_atom_site_label_2
_geom_bond_distance
_geom_bond_site_symmetry_1
_geom_bond_site_symmetry_2
_geom_bond_publ_flag
Cu O1 1.915(4) . . yes
Cu N 1.988(5) . . yes
Cu O1 1.915(4) . 5_655 yes
Cu N 1.988(5) . 5_655 yes
O1 C1 1.403(7) . . yes
O2 C3 1.417(7) . . yes
O3 C4 1.436(7) . . yes
N C2 1.486(7) . . yes
C1 C2 1.526(8) . . no
C2 C3 1.520(8) . . no
C2 C4 1.523(8) . . no

loop_
_geom_torsion_atom_site_label_1
_geom_torsion_atom_site_label_2
_geom_torsion_atom_site_label_3
_geom_torsion_atom_site_label_4
_geom_torsion
_geom_torsion_site_symmetry_1
_geom_torsion_site_symmetry_2
_geom_torsion_site_symmetry_3
_geom_torsion_site_symmetry_4
_geom_torsion_publ_flag
N Cu O1 C1 0.7(4) . . . . no
N Cu O1 C1 -179.3(4) 5_655 . . . no
O1 Cu N C2 -25.1(3) . . . . no
O1 Cu N C2 154.9(3) 5_655 . . . no
Cu O1 C1 C2 23.9(5) . . . . no
Cu N C2 C1 41.9(4) . . . . no
Cu N C2 C3 -76.4(4) . . . . no
Cu N C2 C4 161.8(3) . . . . no
O1 C1 C2 N -43.7(5) . . . . no
O1 C1 C2 C3 71.2(6) . . . . no
O1 C1 C2 C4 -164.4(4) . . . . no
N C2 C3 O2 -172.2(4) . . . . no
C1 C2 C3 O2 73.3(6) . . . . no
C4 C2 C3 O2 -50.4(6) . . . . no
N C2 C4 O3 73.7(6) . . . . no
C1 C2 C4 O3 -169.2(4) . . . . no
C3 C2 C4 O3 -45.0(6) . . . . no
